data_4503712
loop_
_publ_author_name
'Martin, David P.'
'Montney, Matthew R.'
'Supkowski, Ronald M.'
'LaDuca, Robert L.'

_publ_section_title
;
 Cadmium Glutarate Coordination Polymers Containing Hydrogen-Bonding
 Capable Tethering Organodiimines: From Double Interpenetration to
 Supramolecular Cavities Containing an Unprecedented Water Tape Morphology
;
_journal_issue 8
_journal_name_full 'Crystal Growth &amp; Design'
_journal_page_first 3091
_journal_paper_doi 10.1021/cg8003118
_journal_volume 8
_journal_year 2008
_chemical_formula_sum 'C30 H30 Cd2 N6 O8'
_chemical_formula_weight 827.40
_chemical_name_systematic
; 
 ? 
;
_space_group_IT_number 14
_symmetry_cell_setting monoclinic
_symmetry_space_group_name_Hall '-P 2yn'
_symmetry_space_group_name_H-M 'P 1 21/n 1'
_atom_sites_solution_hydrogens geom
_atom_sites_solution_primary direct
_atom_sites_solution_secondary difmap
_audit_creation_method SHELXL-97
_cell_angle_alpha 90.00
_cell_angle_beta 94.242(2)
_cell_angle_gamma 90.00
_cell_formula_units_Z 4
_cell_length_a 16.701(2)
_cell_length_b 9.8114(12)
_cell_length_c 19.172(2)
_cell_measurement_temperature 173(2)
_cell_volume 3132.9(6)
_computing_structure_refinement 'SHELXL-97 (Sheldrick, 1997)'
_computing_structure_solution 'SHELXS-97 (Sheldrick, 1990)'
_diffrn_ambient_temperature 173(2)
_diffrn_measured_fraction_theta_full 0.974
_diffrn_measured_fraction_theta_max 0.974
_diffrn_radiation_monochromator graphite
_diffrn_radiation_source 'fine-focus sealed tube'
_diffrn_radiation_type MoK\a
_diffrn_radiation_wavelength 0.71073
_diffrn_reflns_av_R_equivalents 0.0565
_diffrn_reflns_av_sigmaI/netI 0.0496
_diffrn_reflns_limit_h_max 22
_diffrn_reflns_limit_h_min -22
_diffrn_reflns_limit_k_max 12
_diffrn_reflns_limit_k_min -12
_diffrn_reflns_limit_l_max 25
_diffrn_reflns_limit_l_min -25
_diffrn_reflns_number 37283
_diffrn_reflns_theta_full 28.34
_diffrn_reflns_theta_max 28.34
_diffrn_reflns_theta_min 1.56
_exptl_absorpt_coefficient_mu 1.417
_exptl_absorpt_correction_T_max 1
_exptl_absorpt_correction_T_min 0.874
_exptl_absorpt_correction_type multi-scan
_exptl_absorpt_process_details SADABS
_exptl_crystal_colour colorless
_exptl_crystal_density_diffrn 1.754
_exptl_crystal_density_method 'not measured'
_exptl_crystal_description block
_exptl_crystal_F_000 1648
_exptl_crystal_size_max 0.36
_exptl_crystal_size_mid 0.12
_exptl_crystal_size_min 0.12
_refine_diff_density_max 1.128
_refine_diff_density_min -1.023
_refine_diff_density_rms 0.116
_refine_ls_extinction_method none
_refine_ls_goodness_of_fit_ref 1.133
_refine_ls_hydrogen_treatment mixed
_refine_ls_matrix_type full
_refine_ls_number_parameters 421
_refine_ls_number_reflns 7617
_refine_ls_number_restraints 2
_refine_ls_restrained_S_all 1.133
_refine_ls_R_factor_all 0.0685
_refine_ls_R_factor_gt 0.0455
_refine_ls_shift/su_max 0.001
_refine_ls_shift/su_mean 0.000
_refine_ls_structure_factor_coef Fsqd
_refine_ls_weighting_details 'calc w=1/[\s^2^(Fo^2^)+(0.0070P)^2^+5.9570P] where P=(Fo^2^+2Fc^2^)/3'
_refine_ls_weighting_scheme calc
_refine_ls_wR_factor_gt 0.0662
_refine_ls_wR_factor_ref 0.0709
_reflns_number_gt 5950
_reflns_number_total 7617
_reflns_threshold_expression >2sigma(I)
_cod_data_source_file cg8003118-file003.cif
_cod_data_source_block mono
_cod_original_cell_volume 3132.9(7)
_cod_original_sg_symbol_H-M P2(1)/n
_cod_database_code 4503712

loop_
_symmetry_equiv_pos_as_xyz
'x, y, z'
'-x+1/2, y+1/2, -z+1/2'
'-x, -y, -z'
'x-1/2, -y-1/2, z-1/2'

loop_
_atom_site_label
_atom_site_type_symbol
_atom_site_fract_x
_atom_site_fract_y
_atom_site_fract_z
_atom_site_U_iso_or_equiv
_atom_site_adp_type
_atom_site_occupancy
_atom_site_symmetry_multiplicity
_atom_site_calc_flag
_atom_site_refinement_flags
Cd1 Cd 0.681302(15) 0.27654(3) 0.072509(13) 0.01789(7) Uani 1 1 d .
Cd2 Cd 0.834516(15) 0.21252(3) -0.060127(13) 0.01883(7) Uani 1 1 d .
O1 O 0.73481(16) 0.0691(3) 0.08882(13) 0.0283(6) Uani 1 1 d .
O2 O 0.80489(17) 0.0198(3) -0.00282(15) 0.0323(7) Uani 1 1 d .
O3 O 0.74624(15) -0.6324(2) -0.01456(13) 0.0209(6) Uani 1 1 d .
O4 O 0.7746(2) -0.4803(3) -0.09414(15) 0.0420(8) Uani 1 1 d .
O5 O 0.58801(15) 0.4547(3) 0.09120(13) 0.0247(6) Uani 1 1 d .
O6 O 0.57303(16) 0.2647(3) 0.14991(13) 0.0259(6) Uani 1 1 d .
O7 O 0.41521(16) 0.2324(3) 0.34678(13) 0.0263(6) Uani 1 1 d .
O8 O 0.42427(16) 0.4426(3) 0.38537(14) 0.0291(7) Uani 1 1 d .
N1 N 0.73822(18) 0.1608(3) -0.14791(15) 0.0224(7) Uani 1 1 d .
N2 N 0.57756(19) 0.0407(3) -0.31352(16) 0.0223(7) Uani 1 1 d D
H2N H 0.578(2) -0.048(2) -0.317(2) 0.027 Uiso 1 1 d D
N3 N 0.42723(18) 0.2083(3) -0.47563(15) 0.0222(7) Uani 1 1 d .
N4 N 0.58699(17) 0.1869(3) -0.01355(15) 0.0206(7) Uani 1 1 d .
N5 N 0.4325(2) 0.0170(3) -0.17236(17) 0.0243(7) Uani 1 1 d D
H5N H 0.429(2) -0.072(2) -0.170(2) 0.029 Uiso 1 1 d D
N6 N 0.26884(18) 0.1576(3) -0.33262(15) 0.0220(7) Uani 1 1 d .
C1 C 0.7345(2) 0.0325(4) -0.17287(19) 0.0233(8) Uani 1 1 d .
H1 H 0.7689 -0.0342 -0.1507 0.028 Uiso 1 1 calc R
C2 C 0.6838(2) -0.0066(4) -0.22841(18) 0.0210(8) Uani 1 1 d .
H2 H 0.6841 -0.0981 -0.2446 0.025 Uiso 1 1 calc R
C3 C 0.6310(2) 0.0894(4) -0.26150(19) 0.0200(8) Uani 1 1 d .
C4 C 0.6348(2) 0.2223(4) -0.23563(19) 0.0238(8) Uani 1 1 d .
H4 H 0.6008 0.2910 -0.2564 0.029 Uiso 1 1 calc R
C5 C 0.6884(2) 0.2529(4) -0.17942(19) 0.0245(9) Uani 1 1 d .
H5 H 0.6901 0.3438 -0.1623 0.029 Uiso 1 1 calc R
C6 C 0.4808(2) 0.2879(4) -0.43955(19) 0.0258(8) Uani 1 1 d .
H6 H 0.4827 0.3816 -0.4518 0.031 Uiso 1 1 calc R
C7 C 0.5337(2) 0.2420(4) -0.38557(19) 0.0232(8) Uani 1 1 d .
H7 H 0.5714 0.3024 -0.3626 0.028 Uiso 1 1 calc R
C8 C 0.5305(2) 0.1053(4) -0.36541(19) 0.0200(8) Uani 1 1 d .
C9 C 0.4751(2) 0.0216(4) -0.4040(2) 0.0235(8) Uani 1 1 d .
H9 H 0.4710 -0.0723 -0.3928 0.028 Uiso 1 1 calc R
C10 C 0.4269(2) 0.0766(4) -0.4579(2) 0.0262(9) Uani 1 1 d .
H10 H 0.3911 0.0175 -0.4842 0.031 Uiso 1 1 calc R
C11 C 0.5927(2) 0.0579(4) -0.0356(2) 0.0236(8) Uani 1 1 d .
H11 H 0.6333 0.0019 -0.0132 0.028 Uiso 1 1 calc R
C12 C 0.5435(2) 0.0015(4) -0.08853(19) 0.0235(8) Uani 1 1 d .
H12 H 0.5506 -0.0905 -0.1022 0.028 Uiso 1 1 calc R
C13 C 0.4829(2) 0.0808(4) -0.12208(18) 0.0190(8) Uani 1 1 d .
C14 C 0.4754(2) 0.2143(4) -0.09855(18) 0.0208(8) Uani 1 1 d .
H14 H 0.4343 0.2719 -0.1189 0.025 Uiso 1 1 calc R
C15 C 0.5281(2) 0.2620(4) -0.04548(19) 0.0229(8) Uani 1 1 d .
H15 H 0.5224 0.3536 -0.0306 0.028 Uiso 1 1 calc R
C16 C 0.2640(2) 0.0331(4) -0.30396(19) 0.0241(9) Uani 1 1 d .
H16 H 0.2217 -0.0254 -0.3211 0.029 Uiso 1 1 calc R
C17 C 0.3169(2) -0.0141(4) -0.25114(19) 0.0238(9) Uani 1 1 d .
H17 H 0.3115 -0.1039 -0.2336 0.029 Uiso 1 1 calc R
C18 C 0.3785(2) 0.0703(4) -0.22332(18) 0.0208(8) Uani 1 1 d .
C19 C 0.3834(2) 0.2003(4) -0.25210(19) 0.0238(8) Uani 1 1 d .
H19 H 0.4238 0.2623 -0.2346 0.029 Uiso 1 1 calc R
C20 C 0.3288(2) 0.2377(4) -0.30648(19) 0.0251(9) Uani 1 1 d .
H20 H 0.3341 0.3255 -0.3265 0.030 Uiso 1 1 calc R
C21 C 0.7669(2) -0.0132(4) 0.04843(19) 0.0207(8) Uani 1 1 d .
C22 C 0.7566(3) -0.1626(4) 0.0626(2) 0.0309(10) Uani 1 1 d .
H22A H 0.7045 -0.1759 0.0832 0.037 Uiso 1 1 calc R
H22B H 0.7994 -0.1913 0.0980 0.037 Uiso 1 1 calc R
C23 C 0.7592(3) -0.2560(4) -0.0013(2) 0.0282(9) Uani 1 1 d .
H23A H 0.7224 -0.2202 -0.0399 0.034 Uiso 1 1 calc R
H23B H 0.8142 -0.2566 -0.0173 0.034 Uiso 1 1 calc R
C24 C 0.7350(3) -0.3993(4) 0.0158(2) 0.0291(9) Uani 1 1 d .
H24A H 0.7628 -0.4244 0.0614 0.035 Uiso 1 1 calc R
H24B H 0.6767 -0.3996 0.0218 0.035 Uiso 1 1 calc R
C25 C 0.7520(2) -0.5081(4) -0.0362(2) 0.0218(8) Uani 1 1 d .
C31 C 0.5485(2) 0.3804(4) 0.12930(19) 0.0204(8) Uani 1 1 d .
C32 C 0.4670(2) 0.4306(5) 0.1480(2) 0.0329(10) Uani 1 1 d .
H32A H 0.4282 0.4164 0.1071 0.040 Uiso 1 1 calc R
H32B H 0.4707 0.5300 0.1566 0.040 Uiso 1 1 calc R
C33 C 0.4333(2) 0.3637(4) 0.2117(2) 0.0300(9) Uani 1 1 d .
H33A H 0.3783 0.3982 0.2166 0.036 Uiso 1 1 calc R
H33B H 0.4298 0.2640 0.2040 0.036 Uiso 1 1 calc R
C34 C 0.4850(3) 0.3917(4) 0.2792(2) 0.0311(10) Uani 1 1 d .
H34A H 0.5353 0.3383 0.2795 0.037 Uiso 1 1 calc R
H34B H 0.4993 0.4896 0.2817 0.037 Uiso 1 1 calc R
C35 C 0.4399(2) 0.3533(4) 0.34204(19) 0.0225(8) Uani 1 1 d .

loop_
_atom_site_aniso_label
_atom_site_aniso_U_11
_atom_site_aniso_U_22
_atom_site_aniso_U_33
_atom_site_aniso_U_23
_atom_site_aniso_U_13
_atom_site_aniso_U_12
Cd1 0.02038(14) 0.01545(13) 0.01747(13) -0.00274(11) -0.00112(10) 0.00133(11)
Cd2 0.01981(14) 0.02002(14) 0.01640(13) -0.00362(11) -0.00046(10) -0.00014(12)
O1 0.0403(17) 0.0174(14) 0.0261(15) -0.0051(11) -0.0058(13) 0.0067(12)
O2 0.0379(17) 0.0230(15) 0.0365(17) 0.0047(13) 0.0068(14) -0.0059(13)
O3 0.0236(14) 0.0129(13) 0.0261(14) -0.0006(11) 0.0008(11) 0.0005(10)
O4 0.077(2) 0.0244(16) 0.0268(16) -0.0052(13) 0.0187(16) -0.0137(16)
O5 0.0273(15) 0.0198(14) 0.0283(15) 0.0040(11) 0.0106(12) 0.0005(11)
O6 0.0360(15) 0.0137(13) 0.0292(14) 0.0039(11) 0.0091(12) 0.0037(12)
O7 0.0392(16) 0.0111(13) 0.0292(14) 0.0006(11) 0.0071(12) -0.0036(12)
O8 0.0365(16) 0.0205(15) 0.0322(16) -0.0087(12) 0.0146(13) -0.0075(12)
N1 0.0232(17) 0.0245(18) 0.0189(16) -0.0040(13) -0.0033(13) 0.0022(14)
N2 0.0281(18) 0.0156(16) 0.0218(17) -0.0049(14) -0.0083(14) 0.0019(14)
N3 0.0251(16) 0.0188(17) 0.0218(16) 0.0019(14) -0.0044(13) -0.0012(14)
N4 0.0195(16) 0.0196(17) 0.0221(16) 0.0014(13) -0.0011(13) -0.0010(13)
N5 0.0313(19) 0.0135(16) 0.0259(17) 0.0009(14) -0.0125(14) -0.0025(14)
N6 0.0261(17) 0.0202(17) 0.0192(16) 0.0032(13) -0.0017(13) -0.0006(14)
C1 0.027(2) 0.020(2) 0.023(2) 0.0004(16) -0.0012(16) 0.0053(16)
C2 0.023(2) 0.018(2) 0.0216(19) -0.0018(15) -0.0015(16) 0.0026(15)
C3 0.0211(19) 0.0192(19) 0.0193(18) -0.0014(15) -0.0002(15) 0.0000(15)
C4 0.031(2) 0.0159(19) 0.0235(19) -0.0039(16) -0.0068(16) 0.0031(17)
C5 0.030(2) 0.017(2) 0.025(2) -0.0061(15) -0.0035(17) 0.0018(16)
C6 0.033(2) 0.018(2) 0.026(2) 0.0054(17) -0.0008(17) -0.0014(18)
C7 0.026(2) 0.019(2) 0.0241(19) -0.0024(15) -0.0024(16) -0.0042(16)
C8 0.0197(19) 0.020(2) 0.0194(19) -0.0045(15) -0.0020(15) 0.0015(15)
C9 0.026(2) 0.0133(19) 0.030(2) -0.0004(16) -0.0035(17) 0.0007(16)
C10 0.023(2) 0.026(2) 0.028(2) -0.0043(17) -0.0077(17) -0.0027(17)
C11 0.022(2) 0.019(2) 0.029(2) -0.0029(16) -0.0051(17) 0.0038(16)
C12 0.022(2) 0.022(2) 0.026(2) -0.0030(16) -0.0024(17) 0.0013(16)
C13 0.0183(18) 0.0194(19) 0.0189(18) 0.0016(15) -0.0006(15) -0.0043(15)
C14 0.0220(18) 0.0155(18) 0.0246(19) 0.0035(16) 0.0002(15) 0.0018(16)
C15 0.029(2) 0.017(2) 0.0224(19) 0.0016(15) 0.0017(16) 0.0001(16)
C16 0.028(2) 0.024(2) 0.0204(19) 0.0013(16) -0.0027(16) -0.0078(17)
C17 0.034(2) 0.017(2) 0.0199(19) 0.0042(15) -0.0030(17) -0.0067(17)
C18 0.028(2) 0.019(2) 0.0153(18) 0.0018(15) -0.0020(16) -0.0005(16)
C19 0.026(2) 0.020(2) 0.0252(19) 0.0023(16) -0.0016(16) -0.0043(16)
C20 0.030(2) 0.020(2) 0.025(2) 0.0035(16) 0.0010(17) -0.0009(17)
C21 0.025(2) 0.0137(19) 0.023(2) 0.0000(15) -0.0060(16) -0.0021(15)
C22 0.044(3) 0.017(2) 0.032(2) -0.0037(17) 0.011(2) -0.0024(19)
C23 0.039(2) 0.015(2) 0.032(2) -0.0014(15) 0.0087(19) -0.0009(16)
C24 0.040(2) 0.016(2) 0.032(2) -0.0035(17) 0.0120(19) -0.0005(18)
C25 0.022(2) 0.017(2) 0.026(2) -0.0034(16) 0.0011(16) -0.0017(15)
C31 0.024(2) 0.0191(19) 0.0182(18) 0.0007(15) 0.0029(16) 0.0034(16)
C32 0.034(2) 0.037(3) 0.029(2) 0.0091(19) 0.0113(19) 0.008(2)
C33 0.030(2) 0.034(2) 0.027(2) 0.0046(18) 0.0091(18) 0.0017(19)
C34 0.037(2) 0.026(2) 0.032(2) -0.0023(18) 0.0098(19) -0.0013(19)
C35 0.025(2) 0.022(2) 0.0206(19) 0.0033(16) 0.0005(16) -0.0029(16)

loop_
_atom_type_symbol
_atom_type_description
_atom_type_scat_dispersion_real
_atom_type_scat_dispersion_imag
_atom_type_scat_source
C C 0.0033 0.0016 'International Tables Vol C Tables 4.2.6.8 and 6.1.1.4'
H H 0.0000 0.0000 'International Tables Vol C Tables 4.2.6.8 and 6.1.1.4'
N N 0.0061 0.0033 'International Tables Vol C Tables 4.2.6.8 and 6.1.1.4'
O O 0.0106 0.0060 'International Tables Vol C Tables 4.2.6.8 and 6.1.1.4'
Cd Cd -0.8075 1.2024 'International Tables Vol C Tables 4.2.6.8 and 6.1.1.4'

loop_
_geom_angle_atom_site_label_1
_geom_angle_atom_site_label_2
_geom_angle_atom_site_label_3
_geom_angle
_geom_angle_site_symmetry_1
_geom_angle_site_symmetry_3
O1 Cd1 O3 104.87(9) . 1_565
O1 Cd1 N6 85.56(10) . 4_666
O3 Cd1 N6 99.20(10) 1_565 4_666
O1 Cd1 N4 89.86(10) . .
O3 Cd1 N4 87.86(10) 1_565 .
N6 Cd1 N4 172.37(11) 4_666 .
O1 Cd1 O5 154.77(9) . .
O3 Cd1 O5 100.19(9) 1_565 .
N6 Cd1 O5 93.34(10) 4_666 .
N4 Cd1 O5 88.21(10) . .
O1 Cd1 O6 100.32(9) . .
O3 Cd1 O6 153.90(9) 1_565 .
N6 Cd1 O6 89.36(10) 4_666 .
N4 Cd1 O6 85.46(10) . .
O5 Cd1 O6 54.45(8) . .
O1 Cd1 C31 127.60(11) . .
O3 Cd1 C31 126.74(10) 1_565 .
N6 Cd1 C31 93.78(11) 4_666 .
N4 Cd1 C31 84.18(11) . .
O5 Cd1 C31 27.23(9) . .
O6 Cd1 C31 27.40(9) . .
O2 Cd2 N3 95.79(11) . 4_666
O2 Cd2 N1 90.26(11) . .
N3 Cd2 N1 172.96(11) 4_666 .
O2 Cd2 O3 101.33(9) . 1_565
N3 Cd2 O3 85.80(10) 4_666 1_565
N1 Cd2 O3 89.49(10) . 1_565
O2 Cd2 O7 135.39(9) . 4_665
N3 Cd2 O7 93.60(10) 4_666 4_665
N1 Cd2 O7 84.56(10) . 4_665
O3 Cd2 O7 122.82(9) 1_565 4_665
O2 Cd2 O8 81.31(10) . 4_665
N3 Cd2 O8 96.35(10) 4_666 4_665
N1 Cd2 O8 88.11(10) . 4_665
O3 Cd2 O8 176.44(9) 1_565 4_665
O7 Cd2 O8 54.31(9) 4_665 4_665
O2 Cd2 C35 108.07(11) . 4_665
N3 Cd2 C35 97.42(11) 4_666 4_665
N1 Cd2 C35 84.06(11) . 4_665
O3 Cd2 C35 149.87(10) 1_565 4_665
O7 Cd2 C35 27.34(10) 4_665 4_665
O8 Cd2 C35 27.09(9) 4_665 4_665
C21 O1 Cd1 132.7(2) . .
C21 O2 Cd2 137.7(3) . .
C25 O3 Cd1 131.7(2) . 1_545
C25 O3 Cd2 115.5(2) . 1_545
Cd1 O3 Cd2 111.88(10) 1_545 1_545
C31 O5 Cd1 92.2(2) . .
C31 O6 Cd1 90.3(2) . .
C35 O7 Cd2 92.7(2) . 4_566
C35 O8 Cd2 90.7(2) . 4_566
C5 N1 C1 117.3(3) . .
C5 N1 Cd2 123.9(2) . .
C1 N1 Cd2 118.6(2) . .
C3 N2 C8 132.1(3) . .
C3 N2 H2N 113(3) . .
C8 N2 H2N 114(3) . .
C10 N3 C6 116.6(3) . .
C10 N3 Cd2 119.5(2) . 4_565
C6 N3 Cd2 123.9(2) . 4_565
C11 N4 C15 116.2(3) . .
C11 N4 Cd1 120.8(2) . .
C15 N4 Cd1 122.9(2) . .
C13 N5 C18 130.8(3) . .
C13 N5 H5N 117(3) . .
C18 N5 H5N 112(3) . .
C20 N6 C16 116.5(3) . .
C20 N6 Cd1 122.4(2) . 4_565
C16 N6 Cd1 121.0(2) . 4_565
N1 C1 C2 123.3(3) . .
N1 C1 H1 118.3 . .
C2 C1 H1 118.3 . .
C1 C2 C3 119.6(3) . .
C1 C2 H2 120.2 . .
C3 C2 H2 120.2 . .
N2 C3 C4 126.4(3) . .
N2 C3 C2 116.5(3) . .
C4 C3 C2 117.0(3) . .
C5 C4 C3 119.4(3) . .
C5 C4 H4 120.3 . .
C3 C4 H4 120.3 . .
N1 C5 C4 123.3(3) . .
N1 C5 H5 118.4 . .
C4 C5 H5 118.4 . .
N3 C6 C7 124.1(4) . .
N3 C6 H6 118.0 . .
C7 C6 H6 118.0 . .
C6 C7 C8 118.9(3) . .
C6 C7 H7 120.5 . .
C8 C7 H7 120.5 . .
N2 C8 C7 127.6(3) . .
N2 C8 C9 115.5(3) . .
C7 C8 C9 116.8(3) . .
C10 C9 C8 119.6(4) . .
C10 C9 H9 120.2 . .
C8 C9 H9 120.2 . .
N3 C10 C9 123.9(3) . .
N3 C10 H10 118.0 . .
C9 C10 H10 118.0 . .
N4 C11 C12 124.1(3) . .
N4 C11 H11 118.0 . .
C12 C11 H11 118.0 . .
C11 C12 C13 119.3(4) . .
C11 C12 H12 120.3 . .
C13 C12 H12 120.3 . .
N5 C13 C14 126.0(3) . .
N5 C13 C12 116.9(3) . .
C14 C13 C12 117.0(3) . .
C15 C14 C13 119.4(3) . .
C15 C14 H14 120.3 . .
C13 C14 H14 120.3 . .
N4 C15 C14 124.0(4) . .
N4 C15 H15 118.0 . .
C14 C15 H15 118.0 . .
N6 C16 C17 123.5(3) . .
N6 C16 H16 118.2 . .
C17 C16 H16 118.2 . .
C16 C17 C18 119.9(3) . .
C16 C17 H17 120.1 . .
C18 C17 H17 120.1 . .
N5 C18 C19 124.8(3) . .
N5 C18 C17 118.0(3) . .
C19 C18 C17 117.0(3) . .
C20 C19 C18 119.1(3) . .
C20 C19 H19 120.5 . .
C18 C19 H19 120.5 . .
N6 C20 C19 124.0(4) . .
N6 C20 H20 118.0 . .
C19 C20 H20 118.0 . .
O2 C21 O1 125.4(3) . .
O2 C21 C22 117.7(3) . .
O1 C21 C22 116.9(3) . .
C21 C22 C23 115.3(3) . .
C21 C22 H22A 108.4 . .
C23 C22 H22A 108.4 . .
C21 C22 H22B 108.4 . .
C23 C22 H22B 108.4 . .
H22A C22 H22B 107.5 . .
C24 C23 C22 111.0(3) . .
C24 C23 H23A 109.4 . .
C22 C23 H23A 109.4 . .
C24 C23 H23B 109.4 . .
C22 C23 H23B 109.4 . .
H23A C23 H23B 108.0 . .
C25 C24 C23 116.8(3) . .
C25 C24 H24A 108.1 . .
C23 C24 H24A 108.1 . .
C25 C24 H24B 108.1 . .
C23 C24 H24B 108.1 . .
H24A C24 H24B 107.3 . .
O4 C25 O3 122.3(3) . .
O4 C25 C24 121.9(3) . .
O3 C25 C24 115.7(3) . .
O5 C31 O6 122.3(3) . .
O5 C31 C32 118.0(3) . .
O6 C31 C32 119.7(3) . .
O5 C31 Cd1 60.55(19) . .
O6 C31 Cd1 62.32(19) . .
C32 C31 Cd1 169.5(3) . .
C31 C32 C33 116.1(3) . .
C31 C32 H32A 108.3 . .
C33 C32 H32A 108.3 . .
C31 C32 H32B 108.3 . .
C33 C32 H32B 108.3 . .
H32A C32 H32B 107.4 . .
C34 C33 C32 112.4(3) . .
C34 C33 H33A 109.1 . .
C32 C33 H33A 109.1 . .
C34 C33 H33B 109.1 . .
C32 C33 H33B 109.1 . .
H33A C33 H33B 107.9 . .
C35 C34 C33 110.3(3) . .
C35 C34 H34A 109.6 . .
C33 C34 H34A 109.6 . .
C35 C34 H34B 109.6 . .
C33 C34 H34B 109.6 . .
H34A C34 H34B 108.1 . .
O8 C35 O7 121.8(3) . .
O8 C35 C34 119.6(3) . .
O7 C35 C34 118.4(3) . .
O8 C35 Cd2 62.24(19) . 4_566
O7 C35 Cd2 59.99(19) . 4_566
C34 C35 Cd2 169.9(3) . 4_566

loop_
_geom_bond_atom_site_label_1
_geom_bond_atom_site_label_2
_geom_bond_distance
_geom_bond_site_symmetry_2
Cd1 O1 2.236(3) .
Cd1 O3 2.243(2) 1_565
Cd1 N6 2.339(3) 4_666
Cd1 N4 2.365(3) .
Cd1 O5 2.386(3) .
Cd1 O6 2.425(3) .
Cd2 O2 2.260(3) .
Cd2 N3 2.292(3) 4_666
Cd2 N1 2.297(3) .
Cd2 O3 2.333(2) 1_565
Cd2 O7 2.377(3) 4_665
Cd2 O8 2.427(3) 4_665
O1 C21 1.264(4) .
O2 C21 1.251(4) .
O3 C25 1.294(4) .
O4 C25 1.230(4) .
O5 C31 1.254(4) .
O6 C31 1.260(4) .
O7 C35 1.261(4) .
O8 C35 1.249(4) .
N1 C5 1.342(5) .
N1 C1 1.346(5) .
N2 C3 1.374(4) .
N2 C8 1.376(4) .
N2 H2N 0.879(18) .
N3 C10 1.336(5) .
N3 C6 1.341(5) .
N3 Cd2 2.292(3) 4_565
N4 C11 1.340(5) .
N4 C15 1.340(5) .
N5 C13 1.382(4) .
N5 C18 1.383(4) .
N5 H5N 0.874(18) .
N6 C20 1.341(5) .
N6 C16 1.344(5) .
N6 Cd1 2.339(3) 4_565
C1 C2 1.366(5) .
C1 H1 0.9500 .
C2 C3 1.409(5) .
C2 H2 0.9500 .
C3 C4 1.394(5) .
C4 C5 1.383(5) .
C4 H4 0.9500 .
C5 H5 0.9500 .
C6 C7 1.385(5) .
C6 H6 0.9500 .
C7 C8 1.398(5) .
C7 H7 0.9500 .
C8 C9 1.406(5) .
C9 C10 1.373(5) .
C9 H9 0.9500 .
C10 H10 0.9500 .
C11 C12 1.375(5) .
C11 H11 0.9500 .
C12 C13 1.395(5) .
C12 H12 0.9500 .
C13 C14 1.394(5) .
C14 C15 1.377(5) .
C14 H14 0.9500 .
C15 H15 0.9500 .
C16 C17 1.374(5) .
C16 H16 0.9500 .
C17 C18 1.396(5) .
C17 H17 0.9500 .
C18 C19 1.394(5) .
C19 C20 1.383(5) .
C19 H19 0.9500 .
C20 H20 0.9500 .
C21 C22 1.503(5) .
C22 C23 1.534(5) .
C22 H22A 0.9900 .
C22 H22B 0.9900 .
C23 C24 1.506(5) .
C23 H23A 0.9900 .
C23 H23B 0.9900 .
C24 C25 1.503(5) .
C24 H24A 0.9900 .
C24 H24B 0.9900 .
C31 C32 1.515(5) .
C32 C33 1.529(5) .
C32 H32A 0.9900 .
C32 H32B 0.9900 .
C33 C34 1.527(5) .
C33 H33A 0.9900 .
C33 H33B 0.9900 .
C34 C35 1.515(5) .
C34 H34A 0.9900 .
C34 H34B 0.9900 .
C35 Cd2 2.742(4) 4_566

loop_
_geom_torsion_atom_site_label_1
_geom_torsion_atom_site_label_2
_geom_torsion_atom_site_label_3
_geom_torsion_atom_site_label_4
_geom_torsion
_geom_torsion_site_symmetry_1
_geom_torsion_site_symmetry_4
O3 Cd1 O1 C21 -28.2(3) 1_565 .
N6 Cd1 O1 C21 -126.6(3) 4_666 .
N4 Cd1 O1 C21 59.5(3) . .
O5 Cd1 O1 C21 145.0(3) . .
O6 Cd1 O1 C21 144.9(3) . .
C31 Cd1 O1 C21 142.1(3) . .
N3 Cd2 O2 C21 73.8(4) 4_666 .
N1 Cd2 O2 C21 -102.6(4) . .
O3 Cd2 O2 C21 -13.0(4) 1_565 .
O7 Cd2 O2 C21 174.9(3) 4_665 .
O8 Cd2 O2 C21 169.4(4) 4_665 .
C35 Cd2 O2 C21 173.6(4) 4_665 .
O1 Cd1 O5 C31 -5.1(3) . .
O3 Cd1 O5 C31 168.2(2) 1_565 .
N6 Cd1 O5 C31 -91.8(2) 4_666 .
N4 Cd1 O5 C31 80.7(2) . .
O6 Cd1 O5 C31 -5.0(2) . .
O1 Cd1 O6 C31 -175.1(2) . .
O3 Cd1 O6 C31 -10.4(3) 1_565 .
N6 Cd1 O6 C31 99.5(2) 4_666 .
N4 Cd1 O6 C31 -86.1(2) . .
O5 Cd1 O6 C31 4.9(2) . .
O2 Cd2 N1 C5 139.3(3) . .
N3 Cd2 N1 C5 -9.9(11) 4_666 .
O3 Cd2 N1 C5 38.0(3) 1_565 .
O7 Cd2 N1 C5 -85.0(3) 4_665 .
O8 Cd2 N1 C5 -139.4(3) 4_665 .
C35 Cd2 N1 C5 -112.5(3) 4_665 .
O2 Cd2 N1 C1 -45.3(3) . .
N3 Cd2 N1 C1 165.4(8) 4_666 .
O3 Cd2 N1 C1 -146.6(3) 1_565 .
O7 Cd2 N1 C1 90.3(3) 4_665 .
O8 Cd2 N1 C1 36.0(3) 4_665 .
C35 Cd2 N1 C1 62.8(3) 4_665 .
O1 Cd1 N4 C11 -7.4(3) . .
O3 Cd1 N4 C11 97.4(3) 1_565 .
N6 Cd1 N4 C11 -60.5(9) 4_666 .
O5 Cd1 N4 C11 -162.3(3) . .
O6 Cd1 N4 C11 -107.8(3) . .
C31 Cd1 N4 C11 -135.3(3) . .
O1 Cd1 N4 C15 176.1(3) . .
O3 Cd1 N4 C15 -79.0(3) 1_565 .
N6 Cd1 N4 C15 123.1(8) 4_666 .
O5 Cd1 N4 C15 21.3(3) . .
O6 Cd1 N4 C15 75.7(3) . .
C31 Cd1 N4 C15 48.3(3) . .
C5 N1 C1 C2 0.8(6) . .
Cd2 N1 C1 C2 -174.9(3) . .
N1 C1 C2 C3 -1.2(6) . .
C8 N2 C3 C4 19.7(7) . .
C8 N2 C3 C2 -164.4(4) . .
C1 C2 C3 N2 -175.3(3) . .
C1 C2 C3 C4 1.0(5) . .
N2 C3 C4 C5 175.3(4) . .
C2 C3 C4 C5 -0.6(6) . .
C1 N1 C5 C4 -0.3(6) . .
Cd2 N1 C5 C4 175.1(3) . .
C3 C4 C5 N1 0.3(6) . .
C10 N3 C6 C7 -1.0(6) . .
Cd2 N3 C6 C7 175.9(3) 4_565 .
N3 C6 C7 C8 -1.7(6) . .
C3 N2 C8 C7 10.5(7) . .
C3 N2 C8 C9 -172.2(4) . .
C6 C7 C8 N2 179.9(4) . .
C6 C7 C8 C9 2.5(5) . .
N2 C8 C9 C10 -178.5(4) . .
C7 C8 C9 C10 -0.8(6) . .
C6 N3 C10 C9 2.9(6) . .
Cd2 N3 C10 C9 -174.1(3) 4_565 .
C8 C9 C10 N3 -2.0(6) . .
C15 N4 C11 C12 1.1(6) . .
Cd1 N4 C11 C12 -175.5(3) . .
N4 C11 C12 C13 -0.5(6) . .
C18 N5 C13 C14 18.9(7) . .
C18 N5 C13 C12 -165.7(4) . .
C11 C12 C13 N5 -176.7(4) . .
C11 C12 C13 C14 -0.9(5) . .
N5 C13 C14 C15 176.8(4) . .
C12 C13 C14 C15 1.5(5) . .
C11 N4 C15 C14 -0.5(5) . .
Cd1 N4 C15 C14 176.1(3) . .
C13 C14 C15 N4 -0.8(6) . .
C20 N6 C16 C17 -0.7(6) . .
Cd1 N6 C16 C17 175.8(3) 4_565 .
N6 C16 C17 C18 1.7(6) . .
C13 N5 C18 C19 25.2(7) . .
C13 N5 C18 C17 -158.6(4) . .
C16 C17 C18 N5 -177.3(4) . .
C16 C17 C18 C19 -0.8(6) . .
N5 C18 C19 C20 175.3(4) . .
C17 C18 C19 C20 -1.0(6) . .
C16 N6 C20 C19 -1.2(6) . .
Cd1 N6 C20 C19 -177.6(3) 4_565 .
C18 C19 C20 N6 2.1(6) . .
Cd2 O2 C21 O1 -5.0(6) . .
Cd2 O2 C21 C22 173.6(3) . .
Cd1 O1 C21 O2 30.4(6) . .
Cd1 O1 C21 C22 -148.2(3) . .
O2 C21 C22 C23 -26.1(5) . .
O1 C21 C22 C23 152.6(4) . .
C21 C22 C23 C24 -170.7(4) . .
C22 C23 C24 C25 -166.9(4) . .
Cd1 O3 C25 O4 -162.8(3) 1_545 .
Cd2 O3 C25 O4 28.9(5) 1_545 .
Cd1 O3 C25 C24 21.4(5) 1_545 .
Cd2 O3 C25 C24 -146.8(3) 1_545 .
C23 C24 C25 O4 -9.3(6) . .
C23 C24 C25 O3 166.4(3) . .
Cd1 O5 C31 O6 9.2(4) . .
Cd1 O5 C31 C32 -168.1(3) . .
Cd1 O6 C31 O5 -9.1(4) . .
Cd1 O6 C31 C32 168.2(3) . .
O1 Cd1 C31 O5 177.25(19) . .
O3 Cd1 C31 O5 -14.5(3) 1_565 .
N6 Cd1 C31 O5 89.9(2) 4_666 .
N4 Cd1 C31 O5 -97.4(2) . .
O6 Cd1 C31 O5 171.2(4) . .
O1 Cd1 C31 O6 6.0(3) . .
O3 Cd1 C31 O6 174.30(18) 1_565 .
N6 Cd1 C31 O6 -81.3(2) 4_666 .
N4 Cd1 C31 O6 91.4(2) . .
O5 Cd1 C31 O6 -171.2(4) . .
O1 Cd1 C31 C32 -97.8(15) . .
O3 Cd1 C31 C32 70.5(15) 1_565 .
N6 Cd1 C31 C32 174.9(15) 4_666 .
N4 Cd1 C31 C32 -12.5(15) . .
O5 Cd1 C31 C32 85.0(15) . .
O6 Cd1 C31 C32 -103.8(15) . .
O5 C31 C32 C33 -160.8(4) . .
O6 C31 C32 C33 21.8(6) . .
Cd1 C31 C32 C33 120.0(14) . .
C31 C32 C33 C34 63.7(5) . .
C32 C33 C34 C35 166.5(3) . .
Cd2 O8 C35 O7 -7.3(4) 4_566 .
Cd2 O8 C35 C34 168.7(3) 4_566 .
Cd2 O7 C35 O8 7.4(4) 4_566 .
Cd2 O7 C35 C34 -168.6(3) 4_566 .
C33 C34 C35 O8 -118.3(4) . .
C33 C34 C35 O7 57.8(5) . .
C33 C34 C35 Cd2 -20.4(18) . 4_566
